data_1517068
loop_
_publ_author_name
'Xiu-Li Wang'
'Jing-Jing Cao'
'Guo-Cheng Liu'
'Hong-Yan Lin'
'Ai-Xiang Tian'

_publ_section_title
;
 Ligands directed versatile cadmium-bis(triazole) metal-organic fragments
 to generate three new two dimensional complexes based on polymolybdenum
 phosphate
;
_journal_name_full
;
Inorganica Chimica Acta
;
_journal_page_first 6
_journal_page_last 11
_journal_volume 402
_journal_year 2013
_chemical_formula_sum 'C32 H60 Cd5 Mo12 N24 O72 P8'
_chemical_formula_weight 3894.13
_space_group_IT_number 2
_symmetry_cell_setting triclinic
_symmetry_space_group_name_Hall '-P 1'
_symmetry_space_group_name_H-M 'P -1'
_atom_sites_solution_hydrogens geom
_atom_sites_solution_primary direct
_atom_sites_solution_secondary difmap
_cell_angle_alpha 104.155(5)
_cell_angle_beta 102.830(5)
_cell_angle_gamma 108.371(5)
_cell_formula_units_Z 1
_cell_length_a 12.836(5)
_cell_length_b 14.502(5)
_cell_length_c 14.953(5)
_cell_measurement_temperature 296(2)
_cell_measurement_theta_max 25.15
_cell_measurement_theta_min 2.13
_cell_volume 2422.3(15)
_computing_structure_refinement 'SHELXL-97 (Sheldrick, 2008)'
_computing_structure_solution 'SHELXS-97 (Sheldrick, 2008)'
_diffrn_ambient_temperature 296(2)
_diffrn_measured_fraction_theta_full 0.987
_diffrn_measured_fraction_theta_max 0.987
_diffrn_radiation_monochromator graphite
_diffrn_radiation_source 'fine-focus sealed tube'
_diffrn_radiation_type MoK\a
_diffrn_radiation_wavelength 0.71069
_diffrn_reflns_av_R_equivalents 0.0211
_diffrn_reflns_av_sigmaI/netI 0.0411
_diffrn_reflns_limit_h_max 15
_diffrn_reflns_limit_h_min -11
_diffrn_reflns_limit_k_max 14
_diffrn_reflns_limit_k_min -17
_diffrn_reflns_limit_l_max 17
_diffrn_reflns_limit_l_min -17
_diffrn_reflns_number 12262
_diffrn_reflns_theta_full 25.00
_diffrn_reflns_theta_max 25.00
_diffrn_reflns_theta_min 1.49
_exptl_absorpt_coefficient_mu 2.824
_exptl_crystal_density_diffrn 2.670
_exptl_crystal_density_method 'not measured'
_exptl_crystal_F_000 1859
_exptl_crystal_size_max 0.32
_exptl_crystal_size_mid 0.29
_exptl_crystal_size_min 0.24
_refine_diff_density_max 2.925
_refine_diff_density_min -1.241
_refine_diff_density_rms 0.208
_refine_ls_extinction_method none
_refine_ls_goodness_of_fit_ref 1.088
_refine_ls_hydrogen_treatment mixed
_refine_ls_matrix_type full
_refine_ls_number_parameters 601
_refine_ls_number_reflns 8429
_refine_ls_number_restraints 4
_refine_ls_restrained_S_all 1.091
_refine_ls_R_factor_all 0.0509
_refine_ls_R_factor_gt 0.0422
_refine_ls_shift/su_max 0.001
_refine_ls_shift/su_mean 0.000
_refine_ls_structure_factor_coef Fsqd
_refine_ls_weighting_details 'calc w=1/[\s^2^(Fo^2^)+(0.0618P)^2^+19.9934P] where P=(Fo^2^+2Fc^2^)/3'
_refine_ls_weighting_scheme calc
_refine_ls_wR_factor_gt 0.1203
_refine_ls_wR_factor_ref 0.1249
_reflns_number_gt 7170
_reflns_number_total 8429
_reflns_threshold_expression >2sigma(I)
_cod_data_source_file ICA-2013-402-6-11-2.cif
_cod_data_source_block compound_2
_cod_original_sg_symbol_H-M P-1
_cod_database_code 1517068

loop_
_symmetry_equiv_pos_as_xyz
'x, y, z'
'-x, -y, -z'

loop_
_atom_site_label
_atom_site_type_symbol
_atom_site_fract_x
_atom_site_fract_y
_atom_site_fract_z
_atom_site_U_iso_or_equiv
_atom_site_adp_type
_atom_site_occupancy
_atom_site_symmetry_multiplicity
_atom_site_calc_flag
_atom_site_refinement_flags
C1 C 0.2496(10) -0.0408(8) 0.3272(8) 0.046(3) Uani 1 1 d .
H1 H 0.2292 -0.1092 0.3242 0.055 Uiso 1 1 calc R
C2 C 0.3065(10) 0.1180(9) 0.3836(10) 0.052(3) Uani 1 1 d .
H2 H 0.3355 0.1860 0.4253 0.062 Uiso 1 1 calc R
C3 C 0.247(2) 0.143(2) 0.214(2) 0.177(3) Uani 1 1 d D
H3A H 0.2046 0.0909 0.1495 0.212 Uiso 1 1 calc R
H3B H 0.1996 0.1792 0.2327 0.212 Uiso 1 1 calc R
C4 C 0.354(2) 0.212(2) 0.216(2) 0.177(3) Uani 1 1 d DU
H4A H 0.3968 0.1735 0.1888 0.212 Uiso 1 1 calc R
H4B H 0.4013 0.2558 0.2822 0.212 Uiso 1 1 calc R
C5 C 0.326(3) 0.279(2) 0.1518(19) 0.177(3) Uani 1 1 d DU
H5A H 0.2432 0.2569 0.1196 0.212 Uiso 1 1 calc R
H5B H 0.3604 0.3524 0.1881 0.212 Uiso 1 1 calc R
C6 C 0.385(3) 0.248(3) 0.0867(19) 0.177(3) Uani 1 1 d D
H6A H 0.3457 0.1745 0.0498 0.212 Uiso 1 1 calc R
H6B H 0.4642 0.2617 0.1230 0.212 Uiso 1 1 calc R
C9 C 0.0427(11) 0.0410(10) 0.8945(8) 0.051(3) Uani 1 1 d .
H9 H 0.0402 -0.0220 0.9002 0.061 Uiso 1 1 calc R
C10 C 0.0562(11) 0.1618(9) 0.8402(8) 0.048(3) Uani 1 1 d .
H10 H 0.0642 0.2027 0.8010 0.057 Uiso 1 1 calc R
C11 C 0.0266(14) 0.2851(12) 0.9728(12) 0.082(5) Uani 1 1 d .
H11A H 0.0766 0.3131 1.0402 0.098 Uiso 1 1 calc R
H11B H 0.0522 0.3357 0.9419 0.098 Uiso 1 1 calc R
C12 C -0.0947(13) 0.2666(11) 0.9696(11) 0.069(4) Uani 1 1 d .
H12A H -0.1203 0.2169 1.0014 0.083 Uiso 1 1 calc R
H12B H -0.1451 0.2384 0.9024 0.083 Uiso 1 1 calc R
C13 C -0.1017(14) 0.3676(12) 1.0211(11) 0.084(5) Uani 1 1 d .
H13A H -0.0408 0.4026 1.0838 0.100 Uiso 1 1 calc R
H13B H -0.0913 0.4124 0.9823 0.100 Uiso 1 1 calc R
C14 C -0.2190(13) 0.3445(12) 1.0351(9) 0.076(4) Uani 1 1 d .
H14A H -0.2347 0.2892 1.0622 0.091 Uiso 1 1 calc R
H14B H -0.2168 0.4052 1.0819 0.091 Uiso 1 1 calc R
N1 N 0.2832(7) 0.0382(6) 0.4124(6) 0.0326(18) Uani 1 1 d .
N2 N 0.2482(12) -0.0146(10) 0.2527(8) 0.075(4) Uani 1 1 d .
N3 N 0.2849(13) 0.0919(10) 0.2910(9) 0.082(4) Uani 1 1 d .
N5 N 0.3839(16) 0.3089(16) 0.0203(12) 0.177(3) Uani 1 1 d G
C8 C 0.3858(18) 0.2739(14) -0.0764(14) 0.177(3) Uani 1 1 d G
H8 H 0.3953 0.2139 -0.1053 0.212 Uiso 1 1 calc R
N6 N 0.3706(16) 0.3466(17) -0.1213(9) 0.177(3) Uani 1 1 d G
C7 C 0.3594(17) 0.4265(14) -0.0523(14) 0.177(3) Uani 1 1 d G
H7 H 0.3485 0.4840 -0.0626 0.212 Uiso 1 1 calc R
N4 N 0.3676(16) 0.4032(15) 0.0353(10) 0.177(3) Uani 1 1 d G
N7 N 0.0630(8) 0.0704(6) 0.8189(6) 0.0361(19) Uani 1 1 d .
N8 N 0.0268(12) 0.1098(9) 0.9591(8) 0.070(3) Uani 1 1 d .
N9 N 0.0371(10) 0.1873(8) 0.9219(7) 0.053(3) Uani 1 1 d .
N10 N -0.3115(14) 0.3150(15) 0.9467(11) 0.177(3) Uani 1 1 d G
C15 C -0.3178(15) 0.3114(16) 0.8498(13) 0.177(3) Uani 1 1 d G
H15 H -0.2551 0.3350 0.8282 0.212 Uiso 1 1 calc R
N11 N -0.4368(17) 0.2655(16) 0.7916(9) 0.177(3) Uani 1 1 d G
C16 C -0.5039(13) 0.2408(16) 0.8525(14) 0.177(3) Uani 1 1 d G
H16 H -0.5845 0.2099 0.8331 0.212 Uiso 1 1 calc R
N12 N -0.4265(17) 0.2714(16) 0.9484(11) 0.177(3) Uani 1 1 d G
O1 O 0.0754(5) 0.3944(4) 0.4188(4) 0.0172(11) Uani 1 1 d .
O2 O 0.1926(5) 0.4042(4) 0.6042(4) 0.0177(11) Uani 1 1 d .
O3 O 0.1370(5) 0.2415(4) 0.6794(4) 0.0223(12) Uani 1 1 d .
O4 O 0.2350(5) 0.1195(4) 0.6497(4) 0.0207(12) Uani 1 1 d .
O5 O 0.1699(5) -0.0910(4) 0.5698(4) 0.0195(12) Uani 1 1 d .
O6 O 0.4165(5) -0.0769(4) 0.4920(5) 0.0281(14) Uani 1 1 d .
O7 O 0.4928(5) 0.1687(4) 0.6123(4) 0.0248(13) Uani 1 1 d .
O8 O 0.5715(5) 0.2427(4) 0.4957(4) 0.0250(13) Uani 1 1 d .
O9 O 0.7067(5) 0.2456(4) 0.6485(4) 0.0229(12) Uani 1 1 d .
O10 O 0.4198(6) 0.0005(5) 0.7073(5) 0.0353(15) Uani 1 1 d .
O11 O 0.0017(4) -0.2601(4) 0.4846(4) 0.0163(11) Uani 1 1 d .
O12 O 0.2015(4) -0.2554(4) 0.4985(4) 0.0168(11) Uani 1 1 d .
O13 O 0.0074(5) -0.4383(4) 0.3724(4) 0.0181(11) Uani 1 1 d .
O14 O 0.0679(5) -0.2561(4) 0.3203(4) 0.0211(12) Uani 1 1 d .
O15 O 0.2347(5) -0.4195(4) 0.4153(4) 0.0197(12) Uani 1 1 d .
O16 O 0.1870(5) -0.4050(4) 0.5907(4) 0.0185(11) Uani 1 1 d .
O17 O 0.3779(5) -0.2080(4) 0.6748(4) 0.0233(12) Uani 1 1 d .
O18 O 0.1418(4) -0.2289(4) 0.6463(4) 0.0179(11) Uani 1 1 d .
O19 O -0.0506(5) -0.1814(4) 0.6518(4) 0.0203(12) Uani 1 1 d .
O20 O 0.1063(5) -0.3496(4) 0.7466(4) 0.0200(12) Uani 1 1 d .
O21 O 0.1101(5) -0.1523(4) 0.8238(4) 0.0255(13) Uani 1 1 d .
O22 O 0.2629(5) -0.0093(4) 0.8020(4) 0.0279(13) Uani 1 1 d .
O23 O 0.3050(5) -0.1605(4) 0.8316(4) 0.0270(13) Uani 1 1 d .
O24 O 0.2847(7) -0.0295(5) 0.9641(5) 0.0414(17) Uani 1 1 d .
O25 O -0.1002(6) -0.3177(5) 0.7660(5) 0.0300(14) Uani 1 1 d .
O26 O 0.3365(5) -0.3460(5) 0.7848(4) 0.0295(14) Uani 1 1 d .
O27 O 0.4101(5) -0.3943(4) 0.5877(4) 0.0264(13) Uani 1 1 d .
O28 O 0.1133(5) -0.4304(5) 0.2222(4) 0.0281(14) Uani 1 1 d .
O29 O -0.0366(6) 0.0060(6) 0.5847(6) 0.0466(18) Uani 1 1 d .
O30 O 0.1960(5) 0.2078(4) 0.5296(4) 0.0235(13) Uani 1 1 d .
O31 O 0.3494(5) 0.3082(4) 0.6954(5) 0.0288(14) Uani 1 1 d .
O32 O 0.1483(5) 0.4326(5) 0.7909(4) 0.0296(14) Uani 1 1 d .
O33 O 0.2790(5) 0.3531(4) 0.4434(4) 0.0258(13) Uani 1 1 d .
P1 P 0.22751(18) 0.21802(15) 0.63795(15) 0.0181(4) Uani 1 1 d .
P2 P 0.58952(18) 0.18396(15) 0.56653(16) 0.0207(4) Uani 1 1 d .
P3 P 0.13144(17) -0.20625(14) 0.54977(14) 0.0146(4) Uani 1 1 d .
P4 P 0.2394(2) -0.08928(16) 0.85130(15) 0.0221(5) Uani 1 1 d .
Mo1 Mo 0.15060(6) 0.30630(5) 0.46145(5) 0.01615(16) Uani 1 1 d .
Mo2 Mo 0.07031(6) 0.35456(5) 0.67569(5) 0.01573(16) Uani 1 1 d .
Mo3 Mo 0.13489(6) -0.35572(5) 0.33645(5) 0.01624(16) Uani 1 1 d .
Mo4 Mo 0.32532(6) -0.33037(5) 0.56220(5) 0.01764(16) Uani 1 1 d .
Mo5 Mo 0.26470(6) -0.29396(5) 0.71790(5) 0.01793(16) Uani 1 1 d .
Mo6 Mo -0.00872(6) -0.27990(5) 0.70638(5) 0.01747(16) Uani 1 1 d .
Cd1 Cd 0.0000 0.5000 0.5000 0.01671(18) Uani 1 2 d S
Cd2 Cd 0.11011(5) -0.00749(5) 0.69238(4) 0.02341(16) Uani 1 1 d .
Cd3 Cd 0.32838(5) 0.02871(4) 0.56662(5) 0.02386(16) Uani 1 1 d .
O1W O 0.5000 -0.5000 0.5000 0.048(3) Uani 1 2 d S
H1WA H 0.4267 -0.5297 0.4740 0.057 Uiso 0.50 1 d PR
H1WB H 0.5301 -0.5279 0.4619 0.057 Uiso 0.50 1 d PR
O2W O 0.359(2) -0.0760(19) 1.1176(16) 0.227(10) Uani 1 1 d .
H2WA H 0.3669 -0.1202 1.1444 0.273 Uiso 1 1 d R
H2WB H 0.3326 -0.0388 1.1515 0.273 Uiso 1 1 d R
O3W O 0.4876(12) -0.4187(10) 0.3860(9) 0.106(4) Uani 1 1 d .
H3WA H 0.4721 -0.4257 0.3260 0.127 Uiso 1 1 d R
H3WB H 0.5001 -0.3566 0.4173 0.127 Uiso 1 1 d R
O4W O 0.4834(16) 0.1175(15) 0.0248(17) 0.105(9) Uani 0.50 1 d P
H4WA H 0.5373 0.1143 0.0669 0.126 Uiso 0.50 1 d PR
H4WB H 0.5173 0.1454 -0.0126 0.126 Uiso 0.50 1 d PR

loop_
_atom_site_aniso_label
_atom_site_aniso_U_11
_atom_site_aniso_U_22
_atom_site_aniso_U_33
_atom_site_aniso_U_23
_atom_site_aniso_U_13
_atom_site_aniso_U_12
C1 0.058(7) 0.032(6) 0.044(6) 0.012(5) 0.016(5) 0.016(5)
C2 0.053(7) 0.038(6) 0.076(9) 0.028(6) 0.029(7) 0.022(5)
C3 0.191(7) 0.256(9) 0.142(6) 0.105(6) 0.087(6) 0.110(7)
C4 0.191(7) 0.256(9) 0.142(6) 0.105(6) 0.087(6) 0.110(7)
C5 0.191(7) 0.256(9) 0.142(6) 0.105(6) 0.087(6) 0.110(7)
C6 0.191(7) 0.256(9) 0.142(6) 0.105(6) 0.087(6) 0.110(7)
C9 0.075(9) 0.060(7) 0.049(7) 0.031(6) 0.040(6) 0.043(7)
C10 0.068(8) 0.052(7) 0.044(6) 0.024(5) 0.029(6) 0.037(6)
C11 0.084(11) 0.071(10) 0.076(10) -0.005(8) 0.029(9) 0.031(9)
C12 0.080(10) 0.060(8) 0.066(9) 0.006(7) 0.025(8) 0.037(8)
C13 0.094(12) 0.079(10) 0.058(9) -0.020(7) 0.005(8) 0.056(9)
C14 0.091(11) 0.088(11) 0.033(7) -0.001(7) 0.009(7) 0.040(9)
N1 0.036(5) 0.028(4) 0.033(4) 0.014(3) 0.010(4) 0.010(4)
N2 0.121(11) 0.078(8) 0.046(6) 0.032(6) 0.037(7) 0.050(8)
N3 0.142(13) 0.074(8) 0.066(8) 0.050(7) 0.055(8) 0.053(8)
N5 0.191(7) 0.256(9) 0.142(6) 0.105(6) 0.087(6) 0.110(7)
C8 0.191(7) 0.256(9) 0.142(6) 0.105(6) 0.087(6) 0.110(7)
N6 0.191(7) 0.256(9) 0.142(6) 0.105(6) 0.087(6) 0.110(7)
C7 0.191(7) 0.256(9) 0.142(6) 0.105(6) 0.087(6) 0.110(7)
N4 0.191(7) 0.256(9) 0.142(6) 0.105(6) 0.087(6) 0.110(7)
N7 0.052(5) 0.036(5) 0.035(4) 0.014(4) 0.024(4) 0.026(4)
N8 0.118(10) 0.086(8) 0.050(6) 0.033(6) 0.056(7) 0.067(8)
N9 0.077(7) 0.054(6) 0.047(6) 0.015(5) 0.030(5) 0.043(6)
N10 0.191(7) 0.256(9) 0.142(6) 0.105(6) 0.087(6) 0.110(7)
C15 0.191(7) 0.256(9) 0.142(6) 0.105(6) 0.087(6) 0.110(7)
N11 0.191(7) 0.256(9) 0.142(6) 0.105(6) 0.087(6) 0.110(7)
C16 0.191(7) 0.256(9) 0.142(6) 0.105(6) 0.087(6) 0.110(7)
N12 0.191(7) 0.256(9) 0.142(6) 0.105(6) 0.087(6) 0.110(7)
O1 0.017(3) 0.011(3) 0.021(3) 0.003(2) 0.007(2) 0.004(2)
O2 0.018(3) 0.015(3) 0.021(3) 0.008(2) 0.008(2) 0.006(2)
O3 0.025(3) 0.023(3) 0.026(3) 0.014(2) 0.013(3) 0.013(3)
O4 0.024(3) 0.017(3) 0.027(3) 0.011(2) 0.012(3) 0.010(2)
O5 0.021(3) 0.014(3) 0.024(3) 0.008(2) 0.011(2) 0.004(2)
O6 0.029(3) 0.015(3) 0.040(4) 0.004(3) 0.020(3) 0.007(3)
O7 0.021(3) 0.016(3) 0.030(3) 0.002(2) 0.011(3) 0.001(2)
O8 0.017(3) 0.026(3) 0.032(3) 0.013(3) 0.011(3) 0.005(2)
O9 0.022(3) 0.016(3) 0.028(3) 0.007(2) 0.011(3) 0.002(2)
O10 0.029(4) 0.034(4) 0.043(4) 0.017(3) 0.010(3) 0.010(3)
O11 0.017(3) 0.013(3) 0.018(3) 0.005(2) 0.005(2) 0.005(2)
O12 0.016(3) 0.014(3) 0.018(3) 0.004(2) 0.005(2) 0.004(2)
O13 0.016(3) 0.016(3) 0.022(3) 0.008(2) 0.007(2) 0.004(2)
O14 0.021(3) 0.020(3) 0.023(3) 0.009(2) 0.008(2) 0.005(2)
O15 0.018(3) 0.015(3) 0.026(3) 0.008(2) 0.007(2) 0.007(2)
O16 0.015(3) 0.015(3) 0.021(3) 0.006(2) 0.005(2) 0.002(2)
O17 0.019(3) 0.021(3) 0.026(3) 0.009(2) 0.005(2) 0.004(2)
O18 0.015(3) 0.016(3) 0.021(3) 0.006(2) 0.005(2) 0.005(2)
O19 0.023(3) 0.017(3) 0.023(3) 0.008(2) 0.008(2) 0.010(2)
O20 0.022(3) 0.019(3) 0.024(3) 0.012(2) 0.012(2) 0.009(2)
O21 0.026(3) 0.024(3) 0.022(3) 0.003(2) 0.007(3) 0.007(3)
O22 0.030(3) 0.023(3) 0.029(3) 0.008(3) 0.007(3) 0.011(3)
O23 0.029(3) 0.024(3) 0.024(3) 0.004(3) 0.004(3) 0.011(3)
O24 0.058(5) 0.040(4) 0.023(3) 0.002(3) 0.007(3) 0.027(4)
O25 0.036(4) 0.030(3) 0.034(3) 0.017(3) 0.020(3) 0.014(3)
O26 0.030(3) 0.030(3) 0.032(3) 0.016(3) 0.007(3) 0.015(3)
O27 0.024(3) 0.022(3) 0.036(3) 0.011(3) 0.010(3) 0.011(3)
O28 0.030(3) 0.027(3) 0.027(3) 0.007(3) 0.012(3) 0.012(3)
O29 0.029(4) 0.051(5) 0.055(5) 0.019(4) 0.005(3) 0.014(3)
O30 0.031(3) 0.024(3) 0.026(3) 0.014(2) 0.012(3) 0.017(3)
O31 0.020(3) 0.022(3) 0.041(4) 0.014(3) 0.005(3) 0.005(3)
O32 0.031(3) 0.025(3) 0.024(3) 0.002(3) 0.001(3) 0.010(3)
O33 0.024(3) 0.028(3) 0.031(3) 0.014(3) 0.014(3) 0.010(3)
P1 0.0189(10) 0.0139(10) 0.0229(11) 0.0073(8) 0.0071(9) 0.0071(8)
P2 0.0183(11) 0.0142(10) 0.0285(11) 0.0067(9) 0.0123(9) 0.0023(8)
P3 0.0147(10) 0.0118(9) 0.0164(9) 0.0043(7) 0.0057(8) 0.0038(8)
P4 0.0267(12) 0.0178(10) 0.0173(10) 0.0026(8) 0.0035(9) 0.0082(9)
Mo1 0.0172(3) 0.0137(3) 0.0197(3) 0.0065(3) 0.0079(3) 0.0070(3)
Mo2 0.0172(3) 0.0125(3) 0.0177(3) 0.0053(3) 0.0063(3) 0.0055(3)
Mo3 0.0161(3) 0.0131(3) 0.0194(3) 0.0057(3) 0.0079(3) 0.0040(3)
Mo4 0.0147(3) 0.0139(3) 0.0236(4) 0.0068(3) 0.0069(3) 0.0039(3)
Mo5 0.0172(4) 0.0148(3) 0.0195(3) 0.0054(3) 0.0038(3) 0.0051(3)
Mo6 0.0202(4) 0.0149(3) 0.0190(3) 0.0068(3) 0.0083(3) 0.0070(3)
Cd1 0.0152(4) 0.0136(4) 0.0212(4) 0.0068(3) 0.0066(3) 0.0044(3)
Cd2 0.0276(3) 0.0226(3) 0.0229(3) 0.0081(3) 0.0107(3) 0.0114(3)
Cd3 0.0205(3) 0.0187(3) 0.0335(4) 0.0097(3) 0.0142(3) 0.0049(2)
O1W 0.061(7) 0.052(6) 0.055(7) 0.025(5) 0.032(6) 0.037(6)
O2W 0.26(3) 0.28(3) 0.19(2) 0.13(2) 0.07(2) 0.14(2)
O3W 0.171(13) 0.114(10) 0.090(8) 0.066(8) 0.070(9) 0.087(10)
O4W 0.051(12) 0.066(13) 0.120(18) -0.001(12) -0.066(12) 0.012(10)

loop_
_atom_type_symbol
_atom_type_description
_atom_type_scat_dispersion_real
_atom_type_scat_dispersion_imag
_atom_type_scat_source
C C 0.0033 0.0016 'International Tables Vol C Tables 4.2.6.8 and 6.1.1.4'
H H 0.0000 0.0000 'International Tables Vol C Tables 4.2.6.8 and 6.1.1.4'
Cd Cd -0.8075 1.2024 'International Tables Vol C Tables 4.2.6.8 and 6.1.1.4'
Mo Mo -1.6832 0.6857 'International Tables Vol C Tables 4.2.6.8 and 6.1.1.4'
N N 0.0061 0.0033 'International Tables Vol C Tables 4.2.6.8 and 6.1.1.4'
O O 0.0106 0.0060 'International Tables Vol C Tables 4.2.6.8 and 6.1.1.4'
P P 0.1023 0.0942 'International Tables Vol C Tables 4.2.6.8 and 6.1.1.4'

loop_
_geom_angle_atom_site_label_1
_geom_angle_atom_site_label_2
_geom_angle_atom_site_label_3
_geom_angle
_geom_angle_site_symmetry_1
_geom_angle_site_symmetry_3
N2 C1 N1 115.3(10) . .
N3 C2 N1 112.2(11) . .
C4 C3 N3 103(2) . .
C3 C4 C5 107(2) . .
C6 C5 C4 93.4(19) . .
C5 C6 N5 107(2) . .
N8 C9 N7 113.5(10) . .
N9 C10 N7 111.6(10) . .
C12 C11 N9 111.2(12) . .
C11 C12 C13 109.6(13) . .
C14 C13 C12 108.8(14) . .
N10 C14 C13 113.2(13) . .
C2 N1 C1 101.6(9) . .
C2 N1 Cd3 130.5(8) . .
C1 N1 Cd3 126.3(6) . .
C1 N2 N3 102.5(10) . .
C2 N3 N2 108.4(10) . .
C2 N3 C3 133.0(16) . .
N2 N3 C3 113.9(15) . .
C8 N5 N4 108.0 . .
C8 N5 C6 123.7(19) . .
N4 N5 C6 128.0(18) . .
N5 C8 N6 108.0 . .
C7 N6 C8 108.0 . .
N4 C7 N6 108.0 . .
C7 N4 N5 108.0 . .
C10 N7 C9 102.3(9) . .
C10 N7 Cd2 127.3(7) . .
C9 N7 Cd2 130.3(7) . .
C9 N8 N9 103.2(9) . .
C10 N9 N8 109.3(9) . .
C10 N9 C11 128.3(11) . .
N8 N9 C11 122.3(11) . .
N12 N10 C15 108.0 . .
N12 N10 C14 117.1(15) . .
C15 N10 C14 134.7(15) . .
N11 C15 N10 108.0 . .
C15 N11 C16 108.0 . .
N12 C16 N11 108.0 . .
C16 N12 N10 108.0 . .
Mo6 O1 Mo1 83.2(2) 2_556 .
Mo6 O1 Cd1 132.5(3) 2_556 .
Mo1 O1 Cd1 130.7(3) . .
Mo1 O2 Mo2 114.6(2) . .
P1 O3 Mo2 130.8(3) . .
P1 O4 Cd2 129.8(3) . .
P1 O4 Cd3 123.3(3) . .
Cd2 O4 Cd3 102.7(2) . .
P3 O5 Cd3 133.0(3) . .
P3 O5 Cd2 113.5(3) . .
Cd3 O5 Cd2 106.6(2) . .
P2 O6 Cd3 150.8(3) 2_656 .
P2 O7 Cd3 127.7(3) . .
P2 O8 Mo4 135.2(4) . 2_656
P2 O9 Mo3 135.5(3) . 2_656
P3 O11 Mo1 125.5(3) . 2_556
P3 O11 Mo2 127.3(3) . 2_556
Mo1 O11 Mo2 104.2(2) 2_556 2_556
P3 O12 Mo3 124.4(3) . .
P3 O12 Mo4 127.2(3) . .
Mo3 O12 Mo4 99.76(19) . .
Mo2 O13 Mo3 83.0(2) 2_556 .
Mo2 O13 Cd1 130.2(3) 2_556 1_545
Mo3 O13 Cd1 133.8(3) . 1_545
Mo2 O14 Mo3 85.0(2) 2_556 .
Mo4 O15 Mo3 115.3(2) . .
Mo5 O16 Mo4 83.0(2) . .
Mo5 O16 Cd1 133.8(3) . 1_545
Mo4 O16 Cd1 133.9(3) . 1_545
Mo4 O17 Mo5 84.6(2) . .
P3 O18 Mo5 127.6(3) . .
P3 O18 Mo6 125.1(3) . .
Mo5 O18 Mo6 101.5(2) . .
Mo6 O19 Mo1 83.3(2) . 2_556
Mo6 O19 Cd2 116.7(2) . .
Mo1 O19 Cd2 139.5(3) 2_556 .
Mo6 O20 Mo5 114.5(2) . .
P4 O21 Mo6 133.6(4) . .
P4 O22 Cd2 118.2(3) . .
P4 O23 Mo5 131.9(4) . .
P1 O30 Mo1 129.7(3) . .
O4 P1 O3 110.0(3) . .
O4 P1 O30 110.1(3) . .
O3 P1 O30 110.0(3) . .
O4 P1 O31 108.1(3) . .
O3 P1 O31 109.4(3) . .
O30 P1 O31 109.1(3) . .
O7 P2 O8 109.0(3) . .
O7 P2 O9 108.5(3) . .
O8 P2 O9 110.6(3) . .
O7 P2 O6 109.4(3) . 2_656
O8 P2 O6 108.4(4) . 2_656
O9 P2 O6 110.9(3) . 2_656
O5 P3 O12 114.1(3) . .
O5 P3 O18 110.1(3) . .
O12 P3 O18 107.4(3) . .
O5 P3 O11 108.5(3) . .
O12 P3 O11 108.4(3) . .
O18 P3 O11 108.2(3) . .
O22 P4 O21 111.9(4) . .
O22 P4 O23 112.3(4) . .
O21 P4 O23 110.8(3) . .
O22 P4 O24 107.1(4) . .
O21 P4 O24 106.8(4) . .
O23 P4 O24 107.6(4) . .
O33 Mo1 O19 107.0(3) . 2_556
O33 Mo1 O1 101.2(3) . .
O19 Mo1 O1 94.9(2) 2_556 .
O33 Mo1 O2 99.6(3) . .
O19 Mo1 O2 152.5(2) 2_556 .
O1 Mo1 O2 86.7(2) . .
O33 Mo1 O30 94.4(3) . .
O19 Mo1 O30 86.7(2) 2_556 .
O1 Mo1 O30 163.1(2) . .
O2 Mo1 O30 84.3(2) . .
O33 Mo1 O11 169.2(2) . 2_556
O19 Mo1 O11 82.9(2) 2_556 2_556
O1 Mo1 O11 81.7(2) . 2_556
O2 Mo1 O11 70.09(19) . 2_556
O30 Mo1 O11 81.8(2) . 2_556
O33 Mo1 Mo6 100.4(2) . 2_556
O19 Mo1 Mo6 48.29(16) 2_556 2_556
O1 Mo1 Mo6 48.38(15) . 2_556
O2 Mo1 Mo6 133.50(15) . 2_556
O30 Mo1 Mo6 134.93(17) . 2_556
O11 Mo1 Mo6 89.29(14) 2_556 2_556
O32 Mo2 O14 107.3(3) . 2_556
O32 Mo2 O13 101.5(3) . 2_556
O14 Mo2 O13 94.8(2) 2_556 2_556
O32 Mo2 O3 95.9(3) . .
O14 Mo2 O3 85.0(2) 2_556 .
O13 Mo2 O3 161.8(2) 2_556 .
O32 Mo2 O2 99.9(3) . .
O14 Mo2 O2 151.6(2) 2_556 .
O13 Mo2 O2 87.8(2) 2_556 .
O3 Mo2 O2 84.0(2) . .
O32 Mo2 O11 169.0(3) . 2_556
O14 Mo2 O11 83.1(2) 2_556 2_556
O13 Mo2 O11 81.0(2) 2_556 2_556
O3 Mo2 O11 81.0(2) . 2_556
O2 Mo2 O11 69.36(19) . 2_556
O32 Mo2 Mo3 101.9(2) . 2_556
O14 Mo2 Mo3 47.76(17) 2_556 2_556
O13 Mo2 Mo3 48.55(15) 2_556 2_556
O3 Mo2 Mo3 132.49(16) . 2_556
O2 Mo2 Mo3 134.13(15) . 2_556
O11 Mo2 Mo3 87.81(14) 2_556 2_556
O28 Mo3 O14 105.6(3) . .
O28 Mo3 O13 103.5(3) . .
O14 Mo3 O13 94.2(2) . .
O28 Mo3 O9 95.4(3) . 2_656
O14 Mo3 O9 87.5(2) . 2_656
O13 Mo3 O9 159.8(2) . 2_656
O28 Mo3 O15 98.5(3) . .
O14 Mo3 O15 155.4(2) . .
O13 Mo3 O15 84.6(2) . .
O9 Mo3 O15 85.6(2) 2_656 .
O28 Mo3 O12 168.2(2) . .
O14 Mo3 O12 83.2(2) . .
O13 Mo3 O12 83.3(2) . .
O9 Mo3 O12 76.9(2) 2_656 .
O15 Mo3 O12 72.3(2) . .
O28 Mo3 Mo2 102.1(2) . 2_556
O14 Mo3 Mo2 47.20(16) . 2_556
O13 Mo3 Mo2 48.45(16) . 2_556
O9 Mo3 Mo2 134.21(16) 2_656 2_556
O15 Mo3 Mo2 131.82(15) . 2_556
O12 Mo3 Mo2 89.58(13) . 2_556
O27 Mo4 O17 106.7(3) . .
O27 Mo4 O16 101.7(3) . .
O17 Mo4 O16 94.8(2) . .
O27 Mo4 O8 95.6(3) . 2_656
O17 Mo4 O8 87.5(2) . 2_656
O16 Mo4 O8 161.0(2) . 2_656
O27 Mo4 O15 99.0(3) . .
O17 Mo4 O15 153.2(2) . .
O16 Mo4 O15 87.1(2) . .
O8 Mo4 O15 82.5(2) 2_656 .
O27 Mo4 O12 170.2(2) . .
O17 Mo4 O12 82.2(2) . .
O16 Mo4 O12 81.1(2) . .
O8 Mo4 O12 80.5(2) 2_656 .
O15 Mo4 O12 71.67(19) . .
O27 Mo4 Mo5 101.6(2) . .
O17 Mo4 Mo5 47.80(17) . .
O16 Mo4 Mo5 48.50(15) . .
O8 Mo4 Mo5 135.04(17) 2_656 .
O15 Mo4 Mo5 133.89(15) . .
O12 Mo4 Mo5 87.33(13) . .
O26 Mo5 O17 105.7(3) . .
O26 Mo5 O16 102.7(3) . .
O17 Mo5 O16 94.6(2) . .
O26 Mo5 O23 95.7(3) . .
O17 Mo5 O23 85.8(2) . .
O16 Mo5 O23 160.7(2) . .
O26 Mo5 O20 97.2(3) . .
O17 Mo5 O20 156.3(2) . .
O16 Mo5 O20 86.5(2) . .
O23 Mo5 O20 85.6(2) . .
O26 Mo5 O18 167.9(3) . .
O17 Mo5 O18 85.3(2) . .
O16 Mo5 O18 81.0(2) . .
O23 Mo5 O18 79.8(2) . .
O20 Mo5 O18 71.36(19) . .
O26 Mo5 Mo4 101.5(2) . .
O17 Mo5 Mo4 47.56(17) . .
O16 Mo5 Mo4 48.53(15) . .
O23 Mo5 Mo4 133.06(17) . .
O20 Mo5 Mo4 133.92(15) . .
O18 Mo5 Mo4 89.59(14) . .
O25 Mo6 O19 107.3(3) . .
O25 Mo6 O1 102.8(3) . 2_556
O19 Mo6 O1 95.0(2) . 2_556
O25 Mo6 O21 95.1(3) . .
O19 Mo6 O21 86.3(2) . .
O1 Mo6 O21 160.8(2) 2_556 .
O25 Mo6 O20 99.8(3) . .
O19 Mo6 O20 151.9(2) . .
O1 Mo6 O20 85.8(2) 2_556 .
O21 Mo6 O20 84.1(2) . .
O25 Mo6 O18 169.8(3) . .
O19 Mo6 O18 80.9(2) . .
O1 Mo6 O18 82.1(2) 2_556 .
O21 Mo6 O18 79.1(2) . .
O20 Mo6 O18 71.37(19) . .
O25 Mo6 Mo1 101.8(2) . 2_556
O19 Mo6 Mo1 48.38(16) . 2_556
O1 Mo6 Mo1 48.42(16) 2_556 2_556
O21 Mo6 Mo1 134.50(17) . 2_556
O20 Mo6 Mo1 132.59(15) . 2_556
O18 Mo6 Mo1 88.15(14) . 2_556
O16 Cd1 O16 180.0(2) 2_556 1_565
O16 Cd1 O1 83.60(19) 2_556 2_566
O16 Cd1 O1 96.40(19) 1_565 2_566
O16 Cd1 O1 96.40(19) 2_556 .
O16 Cd1 O1 83.60(19) 1_565 .
O1 Cd1 O1 180.0(3) 2_566 .
O16 Cd1 O13 95.66(19) 2_556 2_556
O16 Cd1 O13 84.34(19) 1_565 2_556
O1 Cd1 O13 81.36(19) 2_566 2_556
O1 Cd1 O13 98.64(19) . 2_556
O16 Cd1 O13 84.34(19) 2_556 1_565
O16 Cd1 O13 95.66(19) 1_565 1_565
O1 Cd1 O13 98.64(19) 2_566 1_565
O1 Cd1 O13 81.36(19) . 1_565
O13 Cd1 O13 180.000(1) 2_556 1_565
N7 Cd2 O22 88.5(3) . .
N7 Cd2 O29 90.6(3) . .
O22 Cd2 O29 176.1(2) . .
N7 Cd2 O4 109.2(3) . .
O22 Cd2 O4 91.3(2) . .
O29 Cd2 O4 85.5(2) . .
N7 Cd2 O5 175.4(3) . .
O22 Cd2 O5 87.0(2) . .
O29 Cd2 O5 94.0(2) . .
O4 Cd2 O5 71.75(18) . .
N7 Cd2 O19 93.8(2) . .
O22 Cd2 O19 104.2(2) . .
O29 Cd2 O19 79.6(2) . .
O4 Cd2 O19 152.69(19) . .
O5 Cd2 O19 86.54(18) . .
N7 Cd2 Cd3 143.7(2) . .
O22 Cd2 Cd3 78.45(16) . .
O29 Cd2 Cd3 100.23(19) . .
O4 Cd2 Cd3 38.70(13) . .
O5 Cd2 Cd3 35.64(13) . .
O19 Cd2 Cd3 122.17(12) . .
O5 Cd3 O7 162.2(2) . .
O5 Cd3 N1 105.9(2) . .
O7 Cd3 N1 89.4(2) . .
O5 Cd3 O4 73.67(19) . .
O7 Cd3 O4 93.8(2) . .
N1 Cd3 O4 105.5(2) . .
O5 Cd3 O10 83.1(2) . .
O7 Cd3 O10 85.0(2) . .
N1 Cd3 O10 161.0(3) . .
O4 Cd3 O10 93.0(2) . .
O5 Cd3 O6 101.1(2) . .
O7 Cd3 O6 90.3(2) . .
N1 Cd3 O6 79.7(3) . .
O4 Cd3 O6 173.40(19) . .
O10 Cd3 O6 82.2(2) . .
O5 Cd3 Cd2 37.79(14) . .
O7 Cd3 Cd2 126.05(15) . .
N1 Cd3 Cd2 120.6(2) . .
O4 Cd3 Cd2 38.56(13) . .
O10 Cd3 Cd2 76.79(16) . .
O6 Cd3 Cd2 135.22(14) . .

loop_
_geom_bond_atom_site_label_1
_geom_bond_atom_site_label_2
_geom_bond_distance
_geom_bond_site_symmetry_2
C1 N2 1.261(14) .
C1 N1 1.361(13) .
C2 N3 1.282(16) .
C2 N1 1.304(13) .
C3 C4 1.412(18) .
C3 N3 1.58(3) .
C4 C5 1.589(18) .
C5 C6 1.435(17) .
C6 N5 1.48(3) .
C9 N8 1.309(14) .
C9 N7 1.350(13) .
C10 N9 1.288(13) .
C10 N7 1.322(13) .
C11 C12 1.48(2) .
C11 N9 1.500(16) .
C12 C13 1.520(17) .
C13 C14 1.51(2) .
C14 N10 1.431(18) .
N1 Cd3 2.298(8) .
N2 N3 1.387(16) .
N5 C8 1.4200 .
N5 N4 1.4200 .
C8 N6 1.4200 .
N6 C7 1.4200 .
C7 N4 1.4200 .
N7 Cd2 2.262(8) .
N8 N9 1.354(14) .
N10 N12 1.4200 .
N10 C15 1.4200 .
C15 N11 1.4200 .
N11 C16 1.4200 .
C16 N12 1.4200 .
O1 Mo6 1.966(5) 2_556
O1 Mo1 1.968(5) .
O1 Cd1 2.302(5) .
O2 Mo1 2.094(5) .
O2 Mo2 2.130(5) .
O3 P1 1.522(6) .
O3 Mo2 2.082(6) .
O4 P1 1.511(6) .
O4 Cd2 2.353(5) .
O4 Cd3 2.360(5) .
O5 P3 1.516(5) .
O5 Cd3 2.238(5) .
O5 Cd2 2.354(5) .
O6 P2 1.553(6) 2_656
O6 Cd3 2.385(6) .
O7 P2 1.528(6) .
O7 Cd3 2.241(5) .
O8 P2 1.535(6) .
O8 Mo4 2.027(5) 2_656
O9 P2 1.536(6) .
O9 Mo3 2.076(5) 2_656
O10 Cd3 2.366(7) .
O11 P3 1.556(6) .
O11 Mo1 2.250(5) 2_556
O11 Mo2 2.256(5) 2_556
O12 P3 1.532(6) .
O12 Mo3 2.300(5) .
O12 Mo4 2.354(5) .
O13 Mo2 1.965(5) 2_556
O13 Mo3 1.967(5) .
O13 Cd1 2.305(5) 1_545
O14 Mo2 1.919(5) 2_556
O14 Mo3 1.936(6) .
O15 Mo4 2.092(6) .
O15 Mo3 2.121(5) .
O16 Mo5 1.963(5) .
O16 Mo4 1.964(5) .
O16 Cd1 2.248(5) 1_545
O17 Mo4 1.928(6) .
O17 Mo5 1.936(5) .
O18 P3 1.543(6) .
O18 Mo5 2.282(5) .
O18 Mo6 2.299(5) .
O19 Mo6 1.963(5) .
O19 Mo1 1.966(5) 2_556
O19 Cd2 2.530(5) .
O20 Mo6 2.099(6) .
O20 Mo5 2.119(5) .
O21 P4 1.522(6) .
O21 Mo6 2.068(6) .
O22 P4 1.508(6) .
O22 Cd2 2.272(6) .
O23 P4 1.539(6) .
O23 Mo5 2.068(6) .
O24 P4 1.570(7) .
O25 Mo6 1.665(6) .
O26 Mo5 1.678(6) .
O27 Mo4 1.677(6) .
O28 Mo3 1.693(6) .
O29 Cd2 2.285(7) .
O30 P1 1.538(6) .
O30 Mo1 2.095(5) .
O31 P1 1.569(6) .
O32 Mo2 1.678(6) .
O33 Mo1 1.683(6) .
P2 O6 1.553(6) 2_656
Mo1 O19 1.966(5) 2_556
Mo1 O11 2.250(5) 2_556
Mo1 Mo6 2.6119(12) 2_556
Mo2 O14 1.919(5) 2_556
Mo2 O13 1.965(5) 2_556
Mo2 O11 2.256(5) 2_556
Mo2 Mo3 2.6054(14) 2_556
Mo3 O9 2.076(5) 2_656
Mo3 Mo2 2.6054(14) 2_556
Mo4 O8 2.027(5) 2_656
Mo4 Mo5 2.6014(12) .
Mo6 O1 1.966(5) 2_556
Mo6 Mo1 2.6119(12) 2_556
Cd1 O16 2.248(5) 2_556
Cd1 O16 2.248(5) 1_565
Cd1 O1 2.302(5) 2_566
Cd1 O13 2.305(5) 2_556
Cd1 O13 2.305(5) 1_565
Cd2 Cd3 3.6819(13) .
